data_7718671
loop_
_publ_author_name
'Mikhailov, Artem A.'
'Tiognou, Appolinaire Tchoutchoua'
'Brovko, Anastasiya O.'
'Kostin, Gennadiy A.'
'Schaniel, Dominik'

_publ_section_title
;
 Exploring the photoswitching pathways and efficiency of NO isomerization
 in ethylenediamine ruthenium nitrosyl complexes.
;
_journal_issue 22
_journal_name_full 'Dalton transactions (Cambridge, England : 2003)'
_journal_page_first 8918
_journal_page_last 8931
_journal_paper_doi 10.1039/d5dt00549c
_journal_volume 54
_journal_year 2025
_chemical_formula_moiety 'C4 H17 N5 O2 Ru, 2(N O3)'
_chemical_formula_sum 'C4 H17 N7 O8 Ru'
_chemical_formula_weight 392.32
_space_group_crystal_system orthorhombic
_space_group_IT_number 62
_space_group_name_Hall '-P 2ac 2n'
_space_group_name_H-M_alt 'P n m a'
_atom_sites_solution_hydrogens mixed
_audit_creation_date 2025-04-23
_audit_creation_method
;
Olex2 1.3
(compiled 2020.11.12 svn.r5f609507 for OlexSys, GUI svn.r6408)
;
_audit_update_record
;
2025-04-23 deposited with the CCDC.	2025-05-02 downloaded from the CCDC.
;
_cell_angle_alpha 90
_cell_angle_beta 90
_cell_angle_gamma 90
_cell_formula_units_Z 4
_cell_length_a 9.2856(5)
_cell_length_b 16.8095(6)
_cell_length_c 8.8220(4)
_cell_measurement_reflns_used 6168
_cell_measurement_temperature 293(2)
_cell_measurement_theta_max 76.0250
_cell_measurement_theta_min 5.2640
_cell_volume 1376.99(11)
_computing_cell_refinement 'CrysAlisPro 1.171.43.90 (Rigaku OD, 2023)'
_computing_data_collection 'CrysAlisPro 1.171.43.90 (Rigaku OD, 2023)'
_computing_data_reduction 'CrysAlisPro 1.171.43.90 (Rigaku OD, 2023)'
_computing_molecular_graphics 'Olex2 1.3 (Dolomanov et al., 2009)'
_computing_publication_material 'Olex2 1.3 (Dolomanov et al., 2009)'
_computing_structure_refinement 'SHELXL 2018/3 (Sheldrick, 2015)'
_computing_structure_solution 'SHELXT 2018/2 (Sheldrick, 2018)'
_diffrn_ambient_temperature 293(2)
_diffrn_detector_area_resol_mean 10.4508
_diffrn_detector_type Atlas
_diffrn_measured_fraction_theta_full 0.982
_diffrn_measured_fraction_theta_max 0.957
_diffrn_measurement_details
;
List of Runs (angles in degrees, time in seconds):

  # Type    Start    End  Width  t~exp~   \w     \q     \k     \f   Frames
#--------------------------------------------------------------------------
  1  \w    -67.00  36.00   1.00    6.00    --  -40.63  37.00 150.00  103
  2  \w    -87.00  -6.00   1.00    6.00    --  -40.63 125.00-150.00   81
  3  \w   -117.00 -14.00   1.00    6.00    --  -40.63 -37.00 -30.00  103
  4  \w    -74.00  38.00   1.00    6.00    --  -40.63  77.00  60.00  112
  5  \w   -115.00 -11.00   1.00    6.00    --  -40.63 -57.00  90.00  104
  6  \w   -115.00 -11.00   1.00    6.00    --  -40.63 -57.00-150.00  104
  7  \w   -117.00 -14.00   1.00    6.00    --  -40.63 -37.00 120.00  103
  8  \w    -87.00  -6.00   1.00    6.00    --  -40.63 125.00 150.00   81
  9  \w   -117.00 -14.00   1.00    6.00    --  -40.63 -37.00-120.00  103
 10  \w    -36.00  67.00   1.00    6.00    --   40.63 -37.00 -60.00  103
 11  \w      2.00  29.00   1.00    6.00    --   40.63  90.00-148.32   27
 12  \w      3.00  30.00   1.00    6.00    --   40.63  89.00  67.30   27
 13  \w      4.00  31.00   1.00    6.00    --   40.63  87.00 126.66   27
 14  \w      7.00  42.00   1.00    6.00    --   40.63  78.00 -46.37   35
 15  \w      3.00  30.00   1.00    6.00    --   40.63  89.00  24.79   27
 16  \w     83.00 178.00   1.00    1.00    --  113.00  61.00-120.00   95
 17  \w     83.00 178.00   1.00    1.00    --  113.00  61.00-180.00   95
 18  \w     38.00 109.00   1.00    1.00    --  113.00-111.00 -90.00   71
 19  \w     83.00 178.00   1.00    1.00    --  113.00  61.00 -60.00   95
 20  \w     83.00 178.00   1.00    1.00    --  113.00  61.00 150.00   95
 21  \w     85.00 178.00   1.00    1.00    --  113.00  45.00 -30.00   93
 22  \w     83.00 108.00   1.00    1.00    --  113.00  61.00   0.00   25
;
_diffrn_measurement_device 'four-circle diffractometer'
_diffrn_measurement_device_type 'SuperNova, Dual, Cu at home/near, Atlas'
_diffrn_measurement_method '\w scans'
_diffrn_radiation_type CuK\a
_diffrn_radiation_wavelength 1.54184
_diffrn_reflns_av_R_equivalents 0.0461
_diffrn_reflns_av_unetI/netI 0.0323
_diffrn_reflns_Laue_measured_fraction_full 0.982
_diffrn_reflns_Laue_measured_fraction_max 0.957
_diffrn_reflns_limit_h_max 10
_diffrn_reflns_limit_h_min -9
_diffrn_reflns_limit_k_max 21
_diffrn_reflns_limit_k_min -20
_diffrn_reflns_limit_l_max 11
_diffrn_reflns_limit_l_min -11
_diffrn_reflns_number 11078
_diffrn_reflns_point_group_measured_fraction_full 0.982
_diffrn_reflns_point_group_measured_fraction_max 0.957
_diffrn_reflns_theta_full 67.684
_diffrn_reflns_theta_max 76.428
_diffrn_reflns_theta_min 5.263
_exptl_absorpt_coefficient_mu 9.735
_exptl_absorpt_correction_T_max 1.00000
_exptl_absorpt_correction_T_min 0.35720
_exptl_absorpt_correction_type multi-scan
_exptl_absorpt_process_details
;
CrysAlisPro 1.171.43.90 (Rigaku Oxford Diffraction, 2023)
Empirical absorption correction using spherical harmonics,
implemented in SCALE3 ABSPACK scaling algorithm.
;
_exptl_crystal_colour 'clear light yellow'
_exptl_crystal_colour_lustre clear
_exptl_crystal_colour_modifier light
_exptl_crystal_colour_primary yellow
_exptl_crystal_density_diffrn 1.892
_exptl_crystal_description block
_exptl_crystal_F_000 792
_exptl_crystal_size_max 0.2
_exptl_crystal_size_mid 0.1
_exptl_crystal_size_min 0.05
_refine_diff_density_max 0.675
_refine_diff_density_min -0.679
_refine_diff_density_rms 0.095
_refine_ls_extinction_coef 0.00024(9)
_refine_ls_extinction_expression Fc^*^=kFc[1+0.001xFc^2^\l^3^/sin(2\q)]^-1/4^
_refine_ls_extinction_method 'SHELXL-2018/3 (Sheldrick 2018)'
_refine_ls_goodness_of_fit_ref 1.047
_refine_ls_hydrogen_treatment constr
_refine_ls_matrix_type full
_refine_ls_number_parameters 145
_refine_ls_number_reflns 1431
_refine_ls_number_restraints 39
_refine_ls_restrained_S_all 1.082
_refine_ls_R_factor_all 0.0486
_refine_ls_R_factor_gt 0.0377
_refine_ls_shift/su_max 0.000
_refine_ls_shift/su_mean 0.000
_refine_ls_structure_factor_coef Fsqd
_refine_ls_weighting_details 'w=1/[\s^2^(Fo^2^)+(0.0573P)^2^+0.8884P] where P=(Fo^2^+2Fc^2^)/3'
_refine_ls_weighting_scheme calc
_refine_ls_wR_factor_gt 0.0911
_refine_ls_wR_factor_ref 0.0997
_reflns_Friedel_coverage 0.000
_reflns_number_gt 1186
_reflns_number_total 1431
_reflns_threshold_expression 'I > 2\s(I)'
_cod_data_source_file d5dt00549c2.cif
_cod_data_source_block rt_auto
_cod_depositor_comments 'Adding full bibliography for 7718667--7718675.cif.'
_cod_database_code 7718671
_shelx_shelxl_version_number 2018/3
_shelx_space_group_comment
;
The symmetry employed for this shelxl refinement is uniquely defined
by the following loop, which should always be used as a source of
symmetry information in preference to the above space-group names.
They are only intended as comments.
;
_shelx_estimated_absorpt_t_max 0.642
_shelx_estimated_absorpt_t_min 0.246
_olex2_refinement_description
;
1. Fixed Uiso
 At 1.2 times of:
  All C(H,H) groups, All N(H,H) groups
 At 1.5 times of:
  All O(H) groups
2. Restrained distances
 N2-C2A
 1.44 with sigma of 0.005
 N3-C1A
 1.44 with sigma of 0.005
 C2A-C1A
 1.44 with sigma of 0.005
 O5-N4 = O4-N4 = O3-N4
 1.25 with sigma of 0.01
 O5A-N4 = O3A-N4 = O4A-N4
 1.25 with sigma of 0.01
3. Uiso/Uaniso restraints and constraints
Uanis(O4) \\sim Ueq: with sigma of 0.1 and sigma for terminal atoms of 0.02
Uanis(C2A) \\sim Ueq, Uanis(C1A) \\sim Ueq: with sigma of 0.01 and sigma for
terminal atoms of 0.02
Uanis(O5A) \\sim Ueq: with sigma of 0.1 and sigma for terminal atoms of 0.02
Uanis(O3A) \\sim Ueq: with sigma of 0.1 and sigma for terminal atoms of 0.02
4. Others
 Sof(O4A)=Sof(O3A)=Sof(O5A)=1-FVAR(1)
 Sof(O5)=Sof(O3)=Sof(O4)=FVAR(1)
 Fixed Sof: H2(0.5) C2(0.8) H2C(0.8) H2D(0.8) C1(0.8) H1A(0.8) H1B(0.8)
 C1A(0.2) H1AA(0.2) H1AB(0.2) C2A(0.2) H2AA(0.2) H2AB(0.2)
5.a Rotating group:
 O2(H2)
5.b Secondary CH2 refined with riding coordinates:
 N3(H3A,H3B), N2(H2A,H2B), C2(H2C,H2D), C1(H1A,H1B), C1A(H1AA,H1AB), C2A(H2AA,
 H2AB)
;
_olex2_submission_special_instructions 'No special instructions were received'
_oxdiff_exptl_absorpt_empirical_details
;
Empirical correction (ABSPACK) includes:
- Absorption correction using spherical harmonics
- Frame scaling
;

loop_
_space_group_symop_operation_xyz
'x, y, z'
'-x+1/2, -y, z+1/2'
'-x, y+1/2, -z'
'x+1/2, -y+1/2, -z+1/2'
'-x, -y, -z'
'x-1/2, y, -z-1/2'
'x, -y-1/2, z'
'-x-1/2, y-1/2, z-1/2'

loop_
_atom_site_label
_atom_site_type_symbol
_atom_site_fract_x
_atom_site_fract_y
_atom_site_fract_z
_atom_site_U_iso_or_equiv
_atom_site_adp_type
_atom_site_occupancy
_atom_site_site_symmetry_order
_atom_site_calc_flag
_atom_site_refinement_flags_posn
_atom_site_refinement_flags_adp
_atom_site_refinement_flags_occupancy
_atom_site_disorder_assembly
_atom_site_disorder_group
Ru1 Ru 0.28766(5) 0.250000 0.46648(5) 0.0375(2) Uani 1 2 d S T P D .
O2 O 0.1546(5) 0.250000 0.2952(4) 0.0530(10) Uani 1 2 d S T P . .
H2 H 0.197658 0.263263 0.205318 0.080 Uiso 0.5 1 d R U P . .
N3 N 0.1623(5) 0.3451(2) 0.5464(4) 0.0509(9) Uani 1 1 d D . . . .
H3A H 0.069299 0.332592 0.540396 0.061 Uiso 1 1 calc R U . A 1
H3B H 0.183308 0.354694 0.643101 0.061 Uiso 1 1 calc R U . A 1
N1 N 0.4015(5) 0.250000 0.6215(6) 0.0494(12) Uani 1 2 d S T P . .
O1 O 0.4799(6) 0.250000 0.7223(6) 0.0944(18) Uani 1 2 d S T P . .
N2 N 0.3971(4) 0.34372(19) 0.3621(4) 0.0547(9) Uani 1 1 d D . . . .
H2A H 0.491597 0.337744 0.374566 0.066 Uiso 1 1 calc R U . B 1
H2B H 0.378397 0.343909 0.263162 0.066 Uiso 1 1 calc R U . B 1
N4 N 0.2706(7) 0.3705(4) -0.0542(6) 0.0783(16) Uani 1 1 d D . . . .
O5 O 0.3499(15) 0.3898(10) -0.1584(15) 0.109(5) Uani 0.607(17) 1 d D . P C 1
C2 C 0.3497(9) 0.4196(4) 0.4307(12) 0.069(3) Uani 0.8 1 d . . P D 1
H2C H 0.373087 0.463587 0.363786 0.083 Uiso 0.8 1 calc R U P D 1
H2D H 0.398734 0.427997 0.526472 0.083 Uiso 0.8 1 calc R U P D 1
C1 C 0.1912(8) 0.4160(4) 0.4554(10) 0.065(2) Uani 0.8 1 d . . P D 1
H1A H 0.158420 0.463233 0.508245 0.078 Uiso 0.8 1 calc R U P D 1
H1B H 0.141234 0.412650 0.359087 0.078 Uiso 0.8 1 calc R U P D 1
O3 O 0.1449(8) 0.3661(7) -0.0887(17) 0.133(5) Uani 0.607(17) 1 d D . P C 1
O4 O 0.3505(19) 0.3811(13) 0.0551(14) 0.185(7) Uani 0.607(17) 1 d D U P C 1
C1A C 0.246(3) 0.4160(12) 0.518(3) 0.066(9) Uani 0.2 1 d D U P D 2
H1AA H 0.183108 0.461876 0.525118 0.079 Uiso 0.2 1 calc R U P D 2
H1AB H 0.318229 0.420980 0.597298 0.079 Uiso 0.2 1 calc R U P D 2
C2A C 0.317(3) 0.4169(10) 0.373(3) 0.047(8) Uani 0.2 1 d D U P D 2
H2AA H 0.246690 0.420242 0.292004 0.057 Uiso 0.2 1 calc R U P D 2
H2AB H 0.381284 0.462181 0.365754 0.057 Uiso 0.2 1 calc R U P D 2
O4A O 0.3473(13) 0.3237(10) 0.0302(12) 0.085(5) Uani 0.393(17) 1 d D . P C 2
O3A O 0.170(3) 0.3854(14) 0.032(3) 0.154(10) Uani 0.393(17) 1 d D U P C 2
O5A O 0.302(3) 0.3993(11) -0.1781(15) 0.103(8) Uani 0.393(17) 1 d D U P C 2

loop_
_atom_site_aniso_label
_atom_site_aniso_U_11
_atom_site_aniso_U_22
_atom_site_aniso_U_33
_atom_site_aniso_U_23
_atom_site_aniso_U_13
_atom_site_aniso_U_12
Ru1 0.0327(4) 0.0469(3) 0.0328(3) 0.000 -0.00179(18) 0.000
O2 0.039(2) 0.079(3) 0.042(2) 0.000 -0.010(2) 0.000
N3 0.048(2) 0.060(2) 0.045(2) -0.0004(16) 0.0051(18) 0.003(2)
N1 0.048(3) 0.054(3) 0.047(3) 0.000 -0.012(3) 0.000
O1 0.105(4) 0.089(3) 0.089(4) 0.000 -0.067(4) 0.000
N2 0.048(2) 0.064(2) 0.053(2) 0.0064(17) 0.0040(17) -0.0014(17)
N4 0.090(5) 0.083(4) 0.062(4) -0.011(3) -0.006(3) -0.007(3)
O5 0.076(7) 0.149(10) 0.101(9) 0.020(6) 0.016(7) 0.033(6)
C2 0.070(6) 0.053(4) 0.084(6) 0.006(3) -0.011(5) -0.018(4)
C1 0.065(5) 0.049(3) 0.081(6) 0.008(3) -0.008(4) 0.013(3)
O3 0.035(5) 0.184(9) 0.180(12) -0.060(8) 0.019(6) -0.036(5)
O4 0.262(15) 0.183(13) 0.109(8) -0.013(8) -0.070(9) -0.013(12)
C1A 0.067(12) 0.065(11) 0.066(12) 0.004(9) 0.009(9) 0.009(9)
C2A 0.038(11) 0.047(9) 0.056(12) -0.007(8) 0.000(8) -0.005(8)
O4A 0.065(8) 0.141(13) 0.051(7) -0.006(7) 0.010(5) -0.009(8)
O3A 0.140(13) 0.154(14) 0.168(17) 0.021(11) 0.098(13) 0.007(11)
O5A 0.146(17) 0.090(8) 0.074(10) -0.031(8) -0.020(10) 0.026(10)

loop_
_atom_type_symbol
_atom_type_description
_atom_type_scat_dispersion_real
_atom_type_scat_dispersion_imag
_atom_type_scat_source
C C 0.0181 0.0091 'International Tables Vol C Tables 4.2.6.8 and 6.1.1.4'
H H 0.0000 0.0000 'International Tables Vol C Tables 4.2.6.8 and 6.1.1.4'
N N 0.0311 0.0180 'International Tables Vol C Tables 4.2.6.8 and 6.1.1.4'
O O 0.0492 0.0322 'International Tables Vol C Tables 4.2.6.8 and 6.1.1.4'
Ru Ru 0.0552 3.2960 'International Tables Vol C Tables 4.2.6.8 and 6.1.1.4'

loop_
_geom_angle_atom_site_label_1
_geom_angle_atom_site_label_2
_geom_angle_atom_site_label_3
_geom_angle
_geom_angle_site_symmetry_1
_geom_angle_site_symmetry_3
_geom_angle_publ_flag
O2 Ru1 N3 84.77(13) . . ?
O2 Ru1 N3 84.77(13) . 7_565 ?
O2 Ru1 N2 88.10(13) . . ?
O2 Ru1 N2 88.10(13) . 7_565 ?
N3 Ru1 N3 99.2(2) 7_565 . ?
N1 Ru1 O2 178.4(2) . . ?
N1 Ru1 N3 94.21(15) . . ?
N1 Ru1 N3 94.21(15) . 7_565 ?
N1 Ru1 N2 92.94(15) . 7_565 ?
N1 Ru1 N2 92.94(15) . . ?
N2 Ru1 N3 172.81(14) 7_565 . ?
N2 Ru1 N3 81.00(14) 7_565 7_565 ?
N2 Ru1 N3 172.81(14) . 7_565 ?
N2 Ru1 N3 81.00(14) . . ?
N2 Ru1 N2 97.92(19) . 7_565 ?
Ru1 O2 H2 113.2 . . ?
Ru1 N3 H3A 109.8 . . ?
Ru1 N3 H3B 109.8 . . ?
H3A N3 H3B 108.2 . . ?
C1 N3 Ru1 109.5(4) . . ?
C1 N3 H3A 109.8 . . ?
C1 N3 H3B 109.8 . . ?
C1A N3 Ru1 105.8(13) . . ?
O1 N1 Ru1 178.4(5) . . ?
Ru1 N2 H2A 109.9 . . ?
Ru1 N2 H2B 109.9 . . ?
H2A N2 H2B 108.3 . . ?
C2 N2 Ru1 109.0(4) . . ?
C2 N2 H2A 109.9 . . ?
C2 N2 H2B 109.9 . . ?
C2A N2 Ru1 111.3(11) . . ?
O5 N4 O4 100.8(13) . . ?
O3 N4 O5 114.2(10) . . ?
O3 N4 O4 142.1(11) . . ?
O3A N4 O4A 100.6(13) . . ?
O5A N4 O4A 128.2(14) . . ?
O5A N4 O3A 130.6(15) . . ?
N2 C2 H2C 110.0 . . ?
N2 C2 H2D 110.0 . . ?
N2 C2 C1 108.5(6) . . ?
H2C C2 H2D 108.4 . . ?
C1 C2 H2C 110.0 . . ?
C1 C2 H2D 110.0 . . ?
N3 C1 C2 107.2(6) . . ?
N3 C1 H1A 110.3 . . ?
N3 C1 H1B 110.3 . . ?
C2 C1 H1A 110.3 . . ?
C2 C1 H1B 110.3 . . ?
H1A C1 H1B 108.5 . . ?
N3 C1A H1AA 108.7 . . ?
N3 C1A H1AB 108.7 . . ?
H1AA C1A H1AB 107.6 . . ?
C2A C1A N3 114.0(19) . . ?
C2A C1A H1AA 108.7 . . ?
C2A C1A H1AB 108.7 . . ?
N2 C2A C1A 106.7(19) . . ?
N2 C2A H2AA 110.4 . . ?
N2 C2A H2AB 110.4 . . ?
C1A C2A H2AA 110.4 . . ?
C1A C2A H2AB 110.4 . . ?
H2AA C2A H2AB 108.6 . . ?

loop_
_geom_bond_atom_site_label_1
_geom_bond_atom_site_label_2
_geom_bond_distance
_geom_bond_site_symmetry_2
_geom_bond_publ_flag
Ru1 O2 1.952(4) . ?
Ru1 N3 2.100(4) 7_565 ?
Ru1 N3 2.100(4) . ?
Ru1 N1 1.729(5) . ?
Ru1 N2 2.089(3) 7_565 ?
Ru1 N2 2.089(3) . ?
O2 H2 0.9157 . ?
N3 H3A 0.8900 . ?
N3 H3B 0.8900 . ?
N3 C1 1.461(8) . ?
N3 C1A 1.444(5) . ?
N1 O1 1.149(6) . ?
N2 H2A 0.8900 . ?
N2 H2B 0.8900 . ?
N2 C2 1.479(8) . ?
N2 C2A 1.440(5) . ?
N4 O5 1.221(8) . ?
N4 O3 1.209(7) . ?
N4 O4 1.229(9) . ?
N4 O4A 1.297(9) . ?
N4 O3A 1.236(9) . ?
N4 O5A 1.231(10) . ?
C2 H2C 0.9700 . ?
C2 H2D 0.9700 . ?
C2 C1 1.490(11) . ?
C1 H1A 0.9700 . ?
C1 H1B 0.9700 . ?
C1A H1AA 0.9700 . ?
C1A H1AB 0.9700 . ?
C1A C2A 1.442(5) . ?
C2A H2AA 0.9700 . ?
C2A H2AB 0.9700 . ?

loop_
_geom_torsion_atom_site_label_1
_geom_torsion_atom_site_label_2
_geom_torsion_atom_site_label_3
_geom_torsion_atom_site_label_4
_geom_torsion
_geom_torsion_site_symmetry_1
_geom_torsion_site_symmetry_2
_geom_torsion_site_symmetry_3
_geom_torsion_site_symmetry_4
_geom_torsion_publ_flag
Ru1 N3 C1 C2 -42.4(7) . . . . ?
Ru1 N3 C1A C2A 42(3) . . . . ?
Ru1 N2 C2 C1 -40.6(8) . . . . ?
Ru1 N2 C2A C1A 36(3) . . . . ?
N3 C1A C2A N2 -53(4) . . . . ?
N2 C2 C1 N3 55.1(9) . . . . ?
